data_6000269
loop_
_publ_author_name
'Orlygsson, G.'
'Harbrecht, B.'

_publ_section_title
;
 Synthesis and crystal structure of Zr2Te. Distinctions in bonding to
 isotypic Sc2Te and the relationship to the structures of congeneric Hf2Te
 and Zr2Se
;
_journal_name_full 'Inorganic Chemistry'
_journal_page_first 3377
_journal_page_last 3383
_journal_paper_doi 10.1021/ic990024a
_journal_volume 38
_journal_year 1999
_chemical_formula_sum 'Te Zr2'
_space_group_name_H-M_alt 'P n m a'
_cell_angle_alpha 90.000
_cell_angle_beta 90.000
_cell_angle_gamma 90.000
_cell_length_a 19.9500
_cell_length_b 3.8236
_cell_length_c 10.6563
_cell_volume 812.87
_cod_database_code 6000269

loop_
_atom_site_label
_atom_site_fract_x
_atom_site_fract_y
_atom_site_fract_z
? ? ? ?
